data_2104487
loop_
_publ_author_name
'Marsh, Richard E.'

_publ_section_title
;
 Space groups <i>P</i>1 and <i>Cc</i>: how are they doing?
;
_journal_coeditor_code BK5088
_journal_issue 6
_journal_name_full 'Acta Crystallographica Section B'
_journal_page_first 782
_journal_page_last 783
_journal_paper_doi 10.1107/S0108768109046448
_journal_volume 65
_journal_year 2009
_chemical_formula_moiety 'C24 H22 Cl2 N2 Sn'
_chemical_formula_sum 'C24 H22 Cl2 N2 Sn'
_chemical_formula_weight 528.03
_chemical_name_systematic
;
catena((mu(2)-4,4'-bipyridyl)-dibenzyl-dichloro-tin(iv))
;
_space_group_IT_number 15
_symmetry_cell_setting monoclinic
_symmetry_space_group_name_Hall '-C 2yc'
_symmetry_space_group_name_H-M 'C 1 2/c 1'
_cell_angle_alpha 90.00
_cell_angle_beta 112.972(3)
_cell_angle_gamma 90.00
_cell_formula_units_Z 4
_cell_length_a 15.869(4)
_cell_length_b 11.845(3)
_cell_length_c 13.295(3)
_cell_measurement_temperature 298(2)
_cell_volume 2300.9(10)
_diffrn_radiation_type MoK\a
_diffrn_radiation_wavelength 0.71073
_exptl_crystal_density_diffrn 1.524
_exptl_crystal_F_000 1056
_cod_data_source_file bk5088.cif
_cod_data_source_block FEJGAD
_cod_depositor_comments
;
The following automatic conversions were performed:
'_symmetry_cell_setting' value 'Monoclinic' changed to 'monoclinic'
according to '/home/saulius/struct/CIF-dictionaries/cif_core.dic'
dictionary named 'cif_core.dic' version 2.4.1 from 2010-06-29.

Automatic conversion script
Id: cif_fix_enum 1527 2010-12-29 10:47:43Z saulius 

The following automatic conversions were performed:

'_symmetry_cell_setting' value 'Monoclinic' changed to 'monoclinic'
according to /home/saulius/struct/CIF-dictionaries/cif_core.dic
dictionary named 'cif_core.dic' version 2.4.1 from 2010-06-29.

Automatic conversion script
Id: cif_fix_values 1715 2011-07-08 13:25:40Z adriana 
;
_cod_original_cell_volume 2300.9(9)
_cod_original_sg_symbol_H-M C2/c
_cod_database_code 2104487

loop_
_symmetry_equiv_pos_as_xyz
'x, y, z'
'-x, y, 1/2-z'
'-x, -y, -z'
'x, -y, z+1/2'
'x+1/2, y+1/2, z'
'1/2-x, 1/2+y, 1/2-z'
'1/2-x, 1/2-y, -z'
'x+1/2, -y+1/2, z+1/2'

loop_
_atom_site_label
_atom_site_type_symbol
_atom_site_fract_x
_atom_site_fract_y
_atom_site_fract_z
_atom_site_occupancy
Sn1 Sn 0.0 0.72192 0.25 1
Cl1 Cl 0.0510 0.7216 0.0909 1
N1 N 0.0 0.5232 0.25 1
C1 C -0.0374 0.4646 0.3112 1
C2 C -0.0394 0.3483 0.3102 1
C3 C 0.0 0.2875 0.25 1
C4 C 0.0 0.1616 0.25 1
C5 C -0.0132 0.1008 0.1552 1
C6 C -0.0128 -0.0154 0.1570 1
N2 N 0.0 -0.0724 0.25 1
C7 C 0.1424 0.7384 0.3642 1
C8 C 0.1910 0.6264 0.3925 1
C9 C 0.1805 0.5578 0.4705 1
C10 C 0.2210 0.4510 0.4932 1
C11 C 0.2716 0.4160 0.4320 1
C12 C 0.2850 0.4825 0.3585 1
C13 C 0.2428 0.5913 0.3342 1
H1 H -0.0624 0.5047 0.3550 1
H2 H -0.0679 0.3092 0.3509 1
H3 H -0.0225 0.1397 0.0892 1
H4 H -0.0216 -0.0561 0.0921 1
H5 H 0.1437 0.7725 0.4294 1
H6 H 0.1737 0.7853 0.3321 1
H7 H 0.1452 0.5835 0.5095 1
H8 H 0.2147 0.4039 0.5477 1
H9 H 0.2971 0.3422 0.4435 1
H10 H 0.3227 0.4575 0.3222 1
H11 H 0.2498 0.6382 0.2800 1

loop_
_geom_angle_atom_site_label_1
_geom_angle_atom_site_label_2
_geom_angle_atom_site_label_3
_geom_angle
_geom_angle_site_symmetry_1
_geom_angle_site_symmetry_2
_geom_angle_site_symmetry_3
_geom_angle_publ_flag
Cl1 Sn1 N1 89.91 . . . yes
Cl1 Sn1 C7 89.97 . . . yes
Cl1 Sn1 N2 90.09 . . 1_565 yes
Cl1 Sn1 Cl1 179.83 . . 2_555 yes
Cl1 Sn1 C7 90.04 . . 2_555 yes
N1 Sn1 C7 95.13 . . . yes
N1 Sn1 N2 180.00 . . 1_565 yes
Cl1 Sn1 N1 89.91 2_555 . . yes
N1 Sn1 C7 95.13 . . 2_555 yes
N2 Sn1 C7 84.87 1_565 . . yes
Cl1 Sn1 C7 90.04 2_555 . . yes
C7 Sn1 C7 169.75 . . 2_555 yes
Cl1 Sn1 N2 90.09 2_555 . 1_565 yes
N2 Sn1 C7 84.87 1_565 . 2_555 yes
Cl1 Sn1 C7 89.97 2_555 . 2_555 yes
Sn1 N1 C1 120.48 . . . yes
Sn1 N1 C1 120.48 . . 2_555 yes
C1 N1 C1 119.05 . . 2_555 yes
Sn1 N2 C6 119.94 1_545 . . yes
C6 N2 C6 120.12 . . 2_555 yes
Sn1 N2 C6 119.94 1_545 . 2_555 yes
N1 C1 C2 121.00 . . . yes
C1 C2 C3 120.57 . . . no
C2 C3 C4 121.13 . . . no
C2 C3 C2 117.74 . . 2_555 no
C2 C3 C4 121.13 2_555 . . no
C3 C4 C5 121.09 . . . no
C3 C4 C5 121.09 . . 2_555 no
C5 C4 C5 117.82 . . 2_555 no
C4 C5 C6 120.17 . . . no
N2 C6 C5 120.86 . . . yes
Sn1 C7 C8 112.63 . . . yes
C7 C8 C9 120.45 . . . no
C7 C8 C13 118.61 . . . no
C9 C8 C13 120.86 . . . no
C8 C9 C10 121.06 . . . no
C9 C10 C11 117.32 . . . no
C10 C11 C12 122.55 . . . no
C11 C12 C13 120.18 . . . no
C8 C13 C12 117.94 . . . no

loop_
_geom_bond_atom_site_label_1
_geom_bond_atom_site_label_2
_geom_bond_distance
_geom_bond_site_symmetry_1
_geom_bond_site_symmetry_2
_geom_bond_publ_flag
Sn1 Cl1 2.5427 . . yes
Sn1 N1 2.3538(6) . . yes
Sn1 C7 2.1844 . . yes
Sn1 N2 2.4363(6) . 1_565 yes
Sn1 Cl1 2.5427 . 2_555 yes
Sn1 C7 2.1844 . 2_555 yes
N1 C1 1.3686 . . yes
N1 C1 1.3686 . 2_555 yes
N2 C6 1.3527 . . yes
N2 C6 1.3527 . 2_555 yes
C1 C2 1.3779 . . no
C2 C3 1.3931 . . no
C3 C4 1.4913(4) . . no
C4 C5 1.3946 . . no
C4 C5 1.3946 . 2_555 no
C5 C6 1.3766 . . no
C7 C8 1.5066 . . no
C8 C9 1.3778 . . no
C8 C13 1.3952 . . no
C9 C10 1.3975 . . no
C10 C11 1.4102 . . no
C11 C12 1.3352 . . no
C12 C13 1.4300 . . no
C1 H1 0.9500 . . no
C2 H2 0.9500 . . no
C5 H3 0.9500 . . no
C6 H4 0.9500 . . no
C7 H5 0.9500 . . no
C7 H6 0.9500 . . no
C9 H7 0.9500 . . no
C10 H8 0.9500 . . no
C11 H9 0.9500 . . no
C12 H10 0.9500 . . no
C13 H11 0.9500 . . no
